data_7053981
loop_
_publ_author_name
'Chen, Jun'
'Wang, Shuai-Hua'
'Liu, Zhi-Fa'
'Wu, Mei-Feng'
'Xiao, Yu'
'Zheng, Fa-Kun'
'Guo, Guo-Cong'
'Huang, Jin-Shun'

_publ_section_title
;
 Anion-directed self-assembly of Cu(ii) coordination compounds with
 tetrazole-1-acetic acid: syntheses in ionic liquids and crystal
 structures
;
_journal_issue 1
_journal_name_full 'New Journal of Chemistry'
_journal_page_first 269
_journal_paper_doi 10.1039/c3nj01198d
_journal_volume 38
_journal_year 2014
_chemical_formula_moiety 'C12 H19 B Cu2 F4 N16 O10'
_chemical_formula_sum 'C12 H19 B Cu2 F4 N16 O10'
_chemical_formula_weight 761.32
_chemical_melting_point ?
_chemical_name_common '[Cu2(1-tza)4]BF4.H3O.H2O'
_chemical_name_systematic
; 
 ? 
;
_space_group_IT_number 88
_symmetry_cell_setting tetragonal
_symmetry_space_group_name_Hall '-I 4ad'
_symmetry_space_group_name_H-M 'I 41/a :2'
_atom_sites_solution_hydrogens geom
_atom_sites_solution_primary direct
_atom_sites_solution_secondary difmap
_audit_creation_method SHELXL-97
_cell_angle_alpha 90.00
_cell_angle_beta 90.00
_cell_angle_gamma 90.00
_cell_formula_units_Z 4
_cell_length_a 24.074(4)
_cell_length_b 24.074(4)
_cell_length_c 5.1021(16)
_cell_measurement_reflns_used 3517
_cell_measurement_temperature 293(2)
_cell_measurement_theta_max 27.1190
_cell_measurement_theta_min 2.3929
_cell_volume 2957.0(12)
_computing_cell_refinement 'CrystalClear (Rigaku Inc., 2008)'
_computing_data_collection 'CrystalClear (Rigaku Inc., 2008)'
_computing_data_reduction 'CrystalClear (Rigaku Inc., 2008)'
_computing_publication_material 'SHELXL-97 (Sheldrick, 1997)'
_computing_structure_refinement 'SHELXL-97 (Sheldrick, 1997)'
_computing_structure_solution 'SHELXS-97 (Sheldrick, 1990)'
_diffrn_ambient_temperature 293(2)
_diffrn_detector_area_resol_mean 28.5714
_diffrn_measured_fraction_theta_full 0.994
_diffrn_measured_fraction_theta_max 0.994
_diffrn_measurement_device_type 'Saturn70 (4x4 bin mode)'
_diffrn_measurement_method CCD_Profile_fitting
_diffrn_radiation_monochromator graphite
_diffrn_radiation_source 'fine-focus sealed tube'
_diffrn_radiation_type MoK\a
_diffrn_radiation_wavelength 0.71073
_diffrn_reflns_av_R_equivalents 0.0582
_diffrn_reflns_av_sigmaI/netI 0.0530
_diffrn_reflns_limit_h_max 28
_diffrn_reflns_limit_h_min -28
_diffrn_reflns_limit_k_max 28
_diffrn_reflns_limit_k_min -28
_diffrn_reflns_limit_l_max 6
_diffrn_reflns_limit_l_min -6
_diffrn_reflns_number 8629
_diffrn_reflns_theta_full 25.00
_diffrn_reflns_theta_max 25.00
_diffrn_reflns_theta_min 3.38
_exptl_absorpt_coefficient_mu 1.537
_exptl_absorpt_correction_T_max 1.0000
_exptl_absorpt_correction_T_min 0.8260
_exptl_absorpt_correction_type multi-scan
_exptl_absorpt_process_details 'Sphere (Rigaku CrystalClear)'
_exptl_crystal_colour blue
_exptl_crystal_density_diffrn 1.710
_exptl_crystal_density_meas ?
_exptl_crystal_density_method 'not measured'
_exptl_crystal_description Prism
_exptl_crystal_F_000 1528
_exptl_crystal_size_max 0.3
_exptl_crystal_size_mid 0.2
_exptl_crystal_size_min 0.2
_refine_diff_density_max 0.982
_refine_diff_density_min -0.385
_refine_diff_density_rms 0.099
_refine_ls_extinction_method none
_refine_ls_goodness_of_fit_ref 1.095
_refine_ls_hydrogen_treatment constr
_refine_ls_matrix_type full
_refine_ls_number_parameters 117
_refine_ls_number_reflns 1289
_refine_ls_number_restraints 12
_refine_ls_restrained_S_all 1.091
_refine_ls_R_factor_all 0.0862
_refine_ls_R_factor_gt 0.0666
_refine_ls_shift/su_max 0.000
_refine_ls_shift/su_mean 0.000
_refine_ls_structure_factor_coef Fsqd
_refine_ls_weighting_details 'calc w=1/[\s^2^(Fo^2^)+(0.1085P)^2^+0.0000P] where P=(Fo^2^+2Fc^2^)/3'
_refine_ls_weighting_scheme calc
_refine_ls_wR_factor_gt 0.1710
_refine_ls_wR_factor_ref 0.1875
_reflns_number_gt 1010
_reflns_number_total 1289
_reflns_threshold_expression >2sigma(I)
_cod_data_source_file c3nj01198d.txt
_cod_data_source_block 2
_cod_depositor_comments
;
The following automatic conversions were performed:

'_chemical_melting_point' value 'not measured' was changed to '?' -
the value is undefined or not
given.

'_exptl_absorpt_correction_type' value 'Multi-scan' changed
to 'multi-scan' according to
/usr/data/users/saulius/automatic-downloads/current/RSC/lib/dictionaries/cif_core.dic
dictionary named 'cif_core.dic' version 2.4.2 from 2011-04-26.

Automatic conversion script
Id: cif_fix_values 2281 2013-09-26 08:29:07Z andrius 

The following automatic conversions were performed:

'_exptl_crystal_density_meas' value 'not measured' was changed to '?'
- the value is perceived as not measured.

Automatic conversion script
Id: cif_fix_values 3008 2015-01-20 13:52:24Z robertas 
;
_cod_original_sg_symbol_Hall '-I 4ad '
_cod_original_sg_symbol_H-M I4(1)/a
_cod_database_code 7053981

loop_
_symmetry_equiv_pos_as_xyz
'x, y, z'
'-x+1/2, -y, z+1/2'
'-y+3/4, x+1/4, z+1/4'
'y+3/4, -x+3/4, z+3/4'
'x+1/2, y+1/2, z+1/2'
'-x+1, -y+1/2, z+1'
'-y+5/4, x+3/4, z+3/4'
'y+5/4, -x+5/4, z+5/4'
'-x, -y, -z'
'x-1/2, y, -z-1/2'
'y-3/4, -x-1/4, -z-1/4'
'-y-3/4, x-3/4, -z-3/4'
'-x+1/2, -y+1/2, -z+1/2'
'x, y+1/2, -z'
'y-1/4, -x+1/4, -z+1/4'
'-y-1/4, x-1/4, -z-1/4'

loop_
_atom_site_label
_atom_site_type_symbol
_atom_site_fract_x
_atom_site_fract_y
_atom_site_fract_z
_atom_site_U_iso_or_equiv
_atom_site_adp_type
_atom_site_occupancy
_atom_site_symmetry_multiplicity
_atom_site_calc_flag
_atom_site_refinement_flags
Cu1 Cu 0.5000 0.0000 0.0000 0.04389(16) Uani 1 2 d S
C3 C 0.56737(14) -0.08841(12) -0.1224(6) 0.0506(9) Uani 1 1 d .
O2 O 0.51884(9) -0.06985(8) -0.1813(5) 0.0538(6) Uani 1 1 d .
N1 N 0.64082(12) -0.16023(12) -0.2238(5) 0.0535(8) Uani 1 1 d .
C2 C 0.58720(13) -0.13529(14) -0.3106(7) 0.0556(9) Uani 1 1 d .
H2A H 0.5591 -0.1641 -0.3183 0.067 Uiso 1 1 calc R
H2B H 0.5916 -0.1202 -0.4856 0.067 Uiso 1 1 calc R
N2 N 0.69011(13) -0.14564(13) -0.3344(6) 0.0782(10) Uani 1 1 d .
O1 O 0.59718(12) -0.07204(12) 0.0571(5) 0.0840(9) Uani 1 1 d .
F1 F 0.52881(14) -0.21254(15) -0.7300(7) 0.1506(14) Uani 1 1 d .
B1 B 0.5000 -0.2500 -0.8750 0.055(2) Uani 1 4 d S
O1WA O 0.7126(6) -0.0543(5) 0.138(3) 0.112(4) Uani 0.25 1 d PU
O1WB O 0.7012(8) -0.0150(9) 0.295(4) 0.161(4) Uani 0.25 1 d PU
N3 N 0.72908(13) -0.17117(14) -0.2060(6) 0.0808(10) Uani 1 1 d .
N4 N 0.70637(10) -0.20252(11) -0.0065(5) 0.0472(7) Uani 1 1 d .
C1 C 0.65123(13) -0.19448(13) -0.0240(6) 0.0497(9) Uani 1 1 d .
H1A H 0.6246 -0.2102 0.0854 0.060 Uiso 1 1 calc R

loop_
_atom_site_aniso_label
_atom_site_aniso_U_11
_atom_site_aniso_U_22
_atom_site_aniso_U_33
_atom_site_aniso_U_23
_atom_site_aniso_U_13
_atom_site_aniso_U_12
Cu1 0.0437(3) 0.0374(3) 0.0506(3) 0.0001(2) 0.0038(2) 0.0022(2)
C3 0.0659(19) 0.0386(15) 0.0473(17) 0.0003(14) 0.0062(16) 0.0059(15)
O2 0.0552(12) 0.0413(11) 0.0649(13) -0.0004(10) 0.0089(11) 0.0072(10)
N1 0.0555(15) 0.0591(15) 0.0458(14) 0.0025(13) 0.0052(12) 0.0100(14)
C2 0.0555(18) 0.0586(18) 0.0526(17) -0.0025(17) -0.0058(16) 0.0187(16)
N2 0.0685(18) 0.091(2) 0.0757(18) 0.0397(17) 0.0174(17) 0.0221(17)
O1 0.0921(18) 0.0879(17) 0.0720(15) -0.0334(14) -0.0193(15) 0.0236(16)
F1 0.120(2) 0.162(3) 0.170(3) -0.073(2) -0.032(2) -0.014(2)
B1 0.041(2) 0.041(2) 0.084(5) 0.000 0.000 0.000
O1WA 0.119(6) 0.108(6) 0.110(6) -0.010(5) 0.010(5) -0.009(5)
O1WB 0.160(7) 0.158(7) 0.164(7) -0.001(5) -0.009(6) -0.002(6)
N3 0.0513(16) 0.102(2) 0.089(2) 0.0409(18) 0.0242(16) 0.0206(17)
N4 0.0395(12) 0.0485(14) 0.0535(15) 0.0081(12) 0.0035(12) 0.0012(12)
C1 0.0486(17) 0.0494(17) 0.0512(18) 0.0015(15) 0.0011(15) 0.0013(15)

loop_
_atom_type_symbol
_atom_type_description
_atom_type_scat_dispersion_real
_atom_type_scat_dispersion_imag
_atom_type_scat_source
C C 0.0033 0.0016 'International Tables Vol C Tables 4.2.6.8 and 6.1.1.4'
H H 0.0000 0.0000 'International Tables Vol C Tables 4.2.6.8 and 6.1.1.4'
N N 0.0061 0.0033 'International Tables Vol C Tables 4.2.6.8 and 6.1.1.4'
O O 0.0106 0.0060 'International Tables Vol C Tables 4.2.6.8 and 6.1.1.4'
Cu Cu 0.3201 1.2651 'International Tables Vol C Tables 4.2.6.8 and 6.1.1.4'
B B 0.0013 0.0007 'International Tables Vol C Tables 4.2.6.8 and 6.1.1.4'
F F 0.0171 0.0103 'International Tables Vol C Tables 4.2.6.8 and 6.1.1.4'

loop_
_geom_angle_atom_site_label_1
_geom_angle_atom_site_label_2
_geom_angle_atom_site_label_3
_geom_angle
_geom_angle_site_symmetry_1
_geom_angle_site_symmetry_3
O2 Cu1 O2 180.00(18) 9_655 .
O2 Cu1 N4 89.47(10) 9_655 4_554
O2 Cu1 N4 90.53(10) . 4_554
O2 Cu1 N4 90.53(10) 9_655 12_656
O2 Cu1 N4 89.47(10) . 12_656
N4 Cu1 N4 180.00(17) 4_554 12_656
O1 C3 O2 126.4(3) . .
O1 C3 C2 120.9(3) . .
O2 C3 C2 112.7(3) . .
C3 O2 Cu1 113.3(2) . .
C1 N1 N2 108.2(3) . .
C1 N1 C2 129.6(3) . .
N2 N1 C2 121.9(3) . .
N1 C2 C3 112.0(3) . .
N3 N2 N1 107.4(3) . .
F1 B1 F1 107.29(14) . 12_654
F1 B1 F1 113.9(3) . 6_544
F1 B1 F1 107.29(15) 12_654 6_544
F1 B1 F1 107.29(15) . 15_653
F1 B1 F1 113.9(3) 12_654 15_653
F1 B1 F1 107.29(14) 6_544 15_653
N2 N3 N4 110.2(3) . .
C1 N4 N3 105.3(2) . .
C1 N4 Cu1 129.4(2) . 3_545
N3 N4 Cu1 125.3(2) . 3_545
N1 C1 N4 109.0(3) . .

loop_
_geom_bond_atom_site_label_1
_geom_bond_atom_site_label_2
_geom_bond_distance
_geom_bond_site_symmetry_2
Cu1 O2 1.972(2) 9_655
Cu1 O2 1.972(2) .
Cu1 N4 2.030(2) 4_554
Cu1 N4 2.030(2) 12_656
C3 O1 1.228(4) .
C3 O2 1.286(4) .
C3 C2 1.557(5) .
N1 C1 1.335(4) .
N1 N2 1.360(4) .
N1 C2 1.491(4) .
N2 N3 1.299(4) .
F1 B1 1.357(3) .
B1 F1 1.357(3) 12_654
B1 F1 1.357(3) 6_544
B1 F1 1.357(3) 15_653
O1WA O1WB 1.27(2) .
N3 N4 1.380(4) .
N4 C1 1.344(4) .
N4 Cu1 2.030(2) 3_545

loop_
_geom_torsion_atom_site_label_1
_geom_torsion_atom_site_label_2
_geom_torsion_atom_site_label_3
_geom_torsion_atom_site_label_4
_geom_torsion
_geom_torsion_site_symmetry_1
_geom_torsion_site_symmetry_4
O1 C3 O2 Cu1 11.9(4) . .
C2 C3 O2 Cu1 -166.9(2) . .
O2 Cu1 O2 C3 -160(32) 9_655 .
N4 Cu1 O2 C3 78.4(2) 4_554 .
N4 Cu1 O2 C3 -101.6(2) 12_656 .
C1 N1 C2 C3 73.4(4) . .
N2 N1 C2 C3 -100.1(3) . .
O1 C3 C2 N1 6.9(4) . .
O2 C3 C2 N1 -174.2(3) . .
C1 N1 N2 N3 0.8(4) . .
C2 N1 N2 N3 175.6(3) . .
N1 N2 N3 N4 -0.7(4) . .
N2 N3 N4 C1 0.4(4) . .
N2 N3 N4 Cu1 -179.9(2) . 3_545
N2 N1 C1 N4 -0.6(4) . .
C2 N1 C1 N4 -174.8(3) . .
N3 N4 C1 N1 0.2(3) . .
Cu1 N4 C1 N1 -179.5(2) 3_545 .
